data_1559415
loop_
_publ_author_name
'Kleemiss, Florian'
'Justies, Aileen'
'Duvinage, Daniel'
'Watermann, Patrick'
'Ehrke, Eric'
'Sugimoto, Kunihisa'
'Fugel, Malte'
'Malaspina, Lorraine A.'
'Dittmer, Anneke'
'Kleemiss, Torsten'
'Puylaert, Pim'
'King, Nelly R.'
'Staubitz, Anne'
'Tzschentke, Thomas M.'
'Dringen, Ralf'
'Grabowsky, Simon'
'Beckmann, Jens'

_publ_contact_author
;
 
;
_publ_section_title
;
 Sila-Ibuprofen.
;
_journal_name_full 'Journal of medicinal chemistry'
_journal_paper_doi 10.1021/acs.jmedchem.0c00813
_journal_year 2020
_chemical_absolute_configuration racemic
_chemical_formula_moiety 'C12 H18 O2 Si1'
_chemical_formula_sum 'C12 H18 O2 Si'
_chemical_formula_weight 222.3621
_chemical_name_common sila-ibuprofen
_space_group_IT_number 14
_space_group_name_Hall '-P 2ybc'
_space_group_name_H-M_alt 'P 1 21/c 1'
_symmetry_cell_setting monoclinic
_symmetry_Int_Tables_number 14
_symmetry_space_group_name_Hall '-P 2ybc'
_symmetry_space_group_name_H-M 'P 1 21/c 1'
_audit_creation_date 2020-02-12
_audit_creation_method 'Tonto 17.11.09 github v. 6104787'
_cell_angle_alpha 90.000000(0)
_cell_angle_beta 100.70(3)
_cell_angle_gamma 90.000000(0)
_cell_formula_units_Z 4
_cell_length_a 14.814(3)
_cell_length_b 7.9720(16)
_cell_length_c 10.798(2)
_cell_measurement_reflns_used 10428
_cell_measurement_temperature 25(2)
_cell_measurement_theta_max 0.70
_cell_measurement_theta_min 23.35
_cell_volume 1253.0(4)
_computing_structure_refinement 'Tonto 17.11.09 github v. 6104787'
_computing_structure_solution 'SHELXT 2014/5 (Sheldrick, 2014)'
_diffrn_ambient_temperature 25(2)
_diffrn_measured_fraction_theta_full 0.995
_diffrn_measured_fraction_theta_max 0.995
_diffrn_measurement_device_type 'SPring8 beamline BL02B1 fitted with a curved image plate'
_diffrn_measurement_method '\w scans'
_diffrn_radiation_probe x-ray
_diffrn_radiation_source synchrotron
_diffrn_radiation_type synchrotron
_diffrn_radiation_wavelength 0.37610(5)
_diffrn_reflns_av_R_equivalents 0.0557
_diffrn_reflns_av_unetI/netI 0.0284
_diffrn_reflns_Laue_measured_fraction_full 0.995
_diffrn_reflns_Laue_measured_fraction_max 0.995
_diffrn_reflns_limit_h_max 32
_diffrn_reflns_limit_h_min -32
_diffrn_reflns_limit_k_max 17
_diffrn_reflns_limit_k_min -17
_diffrn_reflns_limit_l_max 24
_diffrn_reflns_limit_l_min -24
_diffrn_reflns_number 98414
_diffrn_reflns_point_group_measured_fraction_full 0.995
_diffrn_reflns_point_group_measured_fraction_max 0.995
_diffrn_reflns_theta_full 24.70
_diffrn_reflns_theta_max 24.70
_diffrn_reflns_theta_min 0.70
_exptl_absorpt_coefficient_mu 0.041
_exptl_absorpt_correction_type none
_exptl_crystal_colour colourless
_exptl_crystal_density_diffrn 1.177
_exptl_crystal_description block
_exptl_crystal_F_000 479.877
_exptl_crystal_size_max 0.257
_exptl_crystal_size_mid 0.233
_exptl_crystal_size_min 0.219
_refine_diff_density_max 0.261
_refine_diff_density_min -0.192
_refine_diff_density_rms 0.0384
_refine_ls_d_res_high 0.4500
_refine_ls_d_res_low 14.5633
_refine_ls_extinction_method none
_refine_ls_goodness_of_fit_ref 1.589734
_refine_ls_hydrogen_treatment refall
_refine_ls_matrix_type full
_refine_ls_number_constraints 0
_refine_ls_number_parameters 298
_refine_ls_number_reflns 10780
_refine_ls_number_restraints 0
_refine_ls_restrained_S_all 1.589734
_refine_ls_R_factor_gt 0.0267
_refine_ls_structure_factor_coef F
_refine_ls_weighting_details w=1/\S(F)
_refine_ls_weighting_scheme sigma
_refine_ls_wR_factor_gt 0.0189
_reflns_d_resolution_high 7.278213
_reflns_d_resolution_low 0.450040
_reflns_limit_h_max 32
_reflns_limit_h_min -32
_reflns_limit_k_max 17
_reflns_limit_k_min 0
_reflns_limit_l_max 23
_reflns_limit_l_min 0
_reflns_number_gt 10780
_reflns_number_total 10780
_reflns_threshold_expression 'F>0 & F/u(F)>4.0 & |F_calc|>10^-3'
_cod_data_source_file jm0c00813_si_009.cif
_cod_data_source_block silaibuprofen
_cod_depositor_comments
;
The following automatic conversions were performed:

data item '_symmetry_cell_setting' value 'Monoclinic' was changed to
'monoclinic' in accordance with the
/home/data/users/saulius/crontab/automatic-downloads/rss-feeds/ACS/lib/dictionaries/cif_core.dic
dictionary named 'cif_core.dic' version 2.4.2 last updated on
2011-04-26.

Automatic conversion script
Id: cif_fix_values 7556 2019-12-06 15:28:31Z antanas 
;
_cod_original_sg_symbol_Hall '-p 2ybc'
_cod_original_sg_symbol_H-M 'p 1 21/c 1'
_cod_original_formula_sum 'C12 H18 O2 Si1'
_cod_database_code 1559415
_qcr_software Tonto
_qcr_software_version '17.11.09 v. 6104787'
_qcr_software_platform Linux-4.10.0-37-generic
_qcr_software_build_date '2017-11-09 13:39'
_qcr_software_website https://github.com/dylan-jayatilaka/tonto
_qcr_calc_method Hartree-Fock
_qcr_calc_spinorbital_kind restricted
_qcr_calc_gaussian_basis_set def2-TZVPP
_qcr_calc_gaussian_basis_set_kind cartesian
_qcr_calc_basis_max_l 3
_qcr_calc_unit_spin_multiplicity 1
_qcr_calc_unit_n_electrons 120
_qcr_calc_unit_n_alpha_electrons 60
_qcr_calc_unit_n_beta_electrons 60
_refine_ls_kind 'Hirshfeld atom refinement (HAR)'
_refine_ls_method_description
;
   S.C. Capelli, H.-B. Burgi, B. Dittrich, S.Grabowsky
   and Dylan Jayatilaka, IUCrJ (2014). 1, 361-379
;
_refine_qcr_psi_constraint none
_refine_ls_svd_threshold 0.1E-02

loop_
_symmetry_equiv_pos_as_xyz
'+x, +y, +z'
'-x, -y, -z'
'-x, +y+1/2, -z+1/2'
'+x, -y+1/2, +z+1/2'

loop_
_atom_site_label
_atom_site_type_symbol
_atom_site_fract_x
_atom_site_fract_y
_atom_site_fract_z
_atom_site_U_iso_or_equiv
_atom_site_adp_type
_atom_site_occupancy
_atom_site_disorder_group
Si01 Si 0.904457(6) 0.772709(10) 0.357599(8) 0.009278 Uani 1.000000 0
H01 H 0.9716(3) 0.6750(7) 0.4516(5) 0.025736 Uani 1.000000 0
O002 O 0.499931(15) 0.18406(3) 0.56396(2) 0.013945 Uani 1.000000 0
O003 O 0.620923(16) 0.01213(3) 0.58248(2) 0.014052 Uani 1.000000 0
H003 H 0.5751(5) -0.0595(7) 0.5284(7) 0.027654 Uani 1.000000 0
C004 C 0.765619(19) 0.54306(3) 0.39088(3) 0.010009 Uani 1.000000 0
C005 C 0.58118(2) 0.15466(3) 0.60353(3) 0.010687 Uani 1.000000 0
C006 C 0.77379(2) 0.33016(3) 0.55414(3) 0.011896 Uani 1.000000 0
H006 H 0.8077(4) 0.2252(7) 0.6051(5) 0.032872 Uani 1.000000 0
C007 C 0.81157(2) 0.41046(3) 0.46102(3) 0.011642 Uani 1.000000 0
H007 H 0.8783(4) 0.3718(7) 0.4426(6) 0.036170 Uani 1.000000 0
C008 C 0.681131(19) 0.59378(4) 0.41867(3) 0.012109 Uani 1.000000 0
H008 H 0.6449(4) 0.6960(7) 0.3650(5) 0.031413 Uani 1.000000 0
C009 C 0.688871(19) 0.37987(3) 0.58081(3) 0.010472 Uani 1.000000 0
C00A C 0.80690(2) 0.62819(4) 0.28993(3) 0.011275 Uani 1.000000 0
H00A H 0.7564(4) 0.7032(8) 0.2254(5) 0.032015 Uani 1.000000 0
H00B H 0.8355(4) 0.5348(6) 0.2345(5) 0.030930 Uani 1.000000 0
C00B C 0.64322(2) 0.51345(4) 0.51198(3) 0.012460 Uani 1.000000 0
H00C H 0.5777(4) 0.5566(7) 0.5304(6) 0.034108 Uani 1.000000 0
C00C C 0.64611(2) 0.28275(3) 0.67707(3) 0.011360 Uani 1.000000 0
H00D H 0.7019(3) 0.2159(6) 0.7382(5) 0.024082 Uani 1.000000 0
C00D C 0.96691(2) 0.84758(4) 0.23307(3) 0.015057 Uani 1.000000 0
H00E H 0.9945(5) 0.7430(8) 0.1878(7) 0.052303 Uani 1.000000 0
H00F H 1.0218(4) 0.9284(8) 0.2740(6) 0.047432 Uani 1.000000 0
H00G H 0.9200(4) 0.9170(9) 0.1600(6) 0.050431 Uani 1.000000 0
C00E C 0.59565(2) 0.39220(4) 0.75879(3) 0.015094 Uani 1.000000 0
H00H H 0.5385(4) 0.4550(7) 0.7039(6) 0.037928 Uani 1.000000 0
H00I H 0.6419(4) 0.4850(7) 0.8069(6) 0.037607 Uani 1.000000 0
H00J H 0.5676(4) 0.3146(7) 0.8270(6) 0.038201 Uani 1.000000 0
C00F C 0.85860(2) 0.95410(4) 0.43629(3) 0.016295 Uani 1.000000 0
H00K H 0.8146(5) 1.0300(7) 0.3680(6) 0.044537 Uani 1.000000 0
H00L H 0.9123(4) 1.0344(8) 0.4868(6) 0.045691 Uani 1.000000 0
H00M H 0.8154(5) 0.9110(8) 0.5011(6) 0.053495 Uani 1.000000 0

loop_
_atom_site_aniso_label
_atom_site_aniso_U_11
_atom_site_aniso_U_22
_atom_site_aniso_U_33
_atom_site_aniso_U_12
_atom_site_aniso_U_13
_atom_site_aniso_U_23
Si01 0.00918(3) 0.00973(3) 0.00918(3) -0.00063(3) 0.00237(2) -0.00014(2)
H01 0.014(3) 0.038(3) 0.022(3) 0.011(2) -0.005(2) 0.002(2)
O002 0.01114(8) 0.01232(8) 0.01811(10) 0.00072(7) 0.00203(7) -0.00150(7)
O003 0.01320(9) 0.01225(8) 0.01617(10) 0.00186(7) 0.00133(7) -0.00095(7)
H003 0.026(4) 0.012(3) 0.044(5) -0.008(3) 0.004(3) -0.015(3)
C004 0.00948(9) 0.00986(9) 0.01111(10) -0.00055(8) 0.00301(7) -0.00016(7)
C005 0.01098(9) 0.01051(9) 0.01093(11) 0.00024(8) 0.00297(7) 0.00092(7)
C006 0.01094(10) 0.01153(10) 0.01368(12) 0.00202(8) 0.00349(8) 0.00218(8)
H006 0.020(3) 0.046(4) 0.036(4) 0.015(3) 0.014(3) 0.014(3)
C007 0.01029(9) 0.01134(10) 0.01401(12) 0.00142(8) 0.00411(8) 0.00108(8)
H007 0.021(3) 0.044(4) 0.045(4) 0.012(3) 0.010(3) 0.025(3)
C008 0.01065(10) 0.01225(10) 0.01430(12) 0.00214(8) 0.00459(8) 0.00331(8)
H008 0.031(3) 0.031(3) 0.036(4) 0.000(3) 0.016(3) 0.013(3)
C009 0.01012(9) 0.01021(9) 0.01145(11) 0.00060(8) 0.00295(7) 0.00115(7)
C00A 0.01108(10) 0.01225(10) 0.01088(11) -0.00206(8) 0.00304(8) -0.00070(8)
H00A 0.021(3) 0.055(4) 0.019(3) 0.013(3) 0.001(2) 0.000(3)
H00B 0.050(4) 0.016(3) 0.026(4) -0.011(3) 0.005(3) -0.013(2)
C00B 0.01104(10) 0.01267(10) 0.01473(12) 0.00260(8) 0.00515(8) 0.00365(8)
H00C 0.024(3) 0.030(3) 0.054(5) 0.013(2) 0.022(3) 0.017(3)
C00C 0.01220(10) 0.01182(10) 0.01020(10) 0.00000(8) 0.00244(7) 0.00079(8)
H00D 0.025(3) 0.022(3) 0.025(4) 0.008(2) 0.004(2) 0.007(2)
C00D 0.01655(12) 0.01570(11) 0.01433(13) -0.00232(10) 0.00653(9) 0.00138(9)
H00E 0.066(5) 0.037(4) 0.065(6) 0.014(3) 0.041(4) 0.000(3)
H00F 0.049(4) 0.055(4) 0.039(5) -0.032(4) 0.010(3) -0.006(3)
H00G 0.040(4) 0.074(5) 0.035(4) 0.012(4) 0.001(3) 0.040(4)
C00E 0.01768(12) 0.01630(12) 0.01229(13) -0.00057(10) 0.00535(9) -0.00190(9)
H00H 0.033(4) 0.038(3) 0.045(4) 0.008(3) 0.013(3) 0.001(3)
H00I 0.034(4) 0.036(4) 0.045(5) -0.011(3) 0.013(3) -0.015(3)
H00J 0.048(4) 0.035(4) 0.040(4) 0.004(3) 0.030(3) 0.013(3)
C00F 0.01670(12) 0.01468(11) 0.01819(14) -0.00001(10) 0.00502(10) -0.00507(10)
H00K 0.054(5) 0.033(4) 0.045(5) 0.016(3) 0.005(3) 0.007(3)
H00L 0.041(4) 0.038(4) 0.058(5) -0.016(3) 0.009(3) -0.024(3)
H00M 0.069(5) 0.052(5) 0.048(5) -0.023(4) 0.033(4) -0.016(4)

loop_
_geom_angle_atom_site_label_1
_geom_angle_site_symmetry_1
_geom_angle_atom_site_label_2
_geom_angle_site_symmetry_2
_geom_angle_atom_site_label_3
_geom_angle_site_symmetry_3
_geom_angle
_geom_angle_publ_flag
Si01 . C00A . C004 . 112.306(19) yes
Si01 . C00A . H00A . 107.2(3) yes
Si01 . C00A . H00B . 106.4(3) yes
Si01 . C00D . H00E . 111.0(4) yes
Si01 . C00D . H00F . 109.7(4) yes
Si01 . C00D . H00G . 110.3(4) yes
Si01 . C00F . H00K . 110.4(3) yes
Si01 . C00F . H00L . 113.0(4) yes
Si01 . C00F . H00M . 110.8(3) yes
O002 . C005 . O003 . 123.15(3) yes
O002 . C005 . C00C . 122.66(3) yes
O003 . C005 . C00C . 114.14(2) yes
C00A . Si01 . C00D . 111.283(14) yes
C00A . Si01 . C00F . 109.382(14) yes
C00D . Si01 . C00F . 110.548(15) yes
C00A . Si01 . H01 . 108.0(2) yes
C00D . Si01 . H01 . 107.4(2) yes
C00F . Si01 . H01 . 110.2(2) yes
C005 . O003 . H003 . 108.6(4) yes
C004 . C007 . C006 . 121.11(3) yes
C004 . C008 . C00B . 121.16(3) yes
C005 . C00C . C009 . 106.70(2) yes
C005 . C00C . C00E . 110.75(2) yes
C006 . C009 . C00B . 118.08(3) yes
C006 . C009 . C00C . 119.98(2) yes
C007 . C004 . C008 . 117.77(3) yes
C007 . C004 . C00A . 120.61(2) yes
C007 . C006 . C009 . 121.01(3) yes
C008 . C004 . C00A . 121.61(2) yes
C008 . C00B . C009 . 120.85(3) yes
C009 . C00C . C00E . 114.36(2) yes
C00B . C009 . C00C . 121.85(2) yes
C004 . C007 . H007 . 118.8(3) yes
C004 . C008 . H008 . 118.5(3) yes
C004 . C00A . H00A . 112.6(3) yes
C004 . C00A . H00B . 110.0(3) yes
C005 . C00C . H00D . 108.7(3) yes
C006 . C007 . H007 . 120.1(3) yes
C007 . C006 . H006 . 121.0(3) yes
C008 . C00B . H00C . 118.8(3) yes
C009 . C006 . H006 . 117.9(3) yes
C009 . C00B . H00C . 120.4(3) yes
C009 . C00C . H00D . 107.2(3) yes
C00B . C008 . H008 . 120.4(3) yes
C00C . C00E . H00H . 111.7(3) yes
C00C . C00E . H00I . 109.6(3) yes
C00C . C00E . H00J . 110.5(3) yes
C00E . C00C . H00D . 108.9(3) yes
H00A . C00A . H00B . 108.2(4) yes
H00E . C00D . H00F . 109.2(5) yes
H00E . C00D . H00G . 107.7(6) yes
H00F . C00D . H00G . 109.0(5) yes
H00H . C00E . H00I . 108.4(4) yes
H00H . C00E . H00J . 106.1(4) yes
H00I . C00E . H00J . 110.4(5) yes
H00K . C00F . H00L . 107.8(5) yes
H00K . C00F . H00M . 105.4(6) yes
H00L . C00F . H00M . 109.1(5) yes

loop_
_geom_bond_atom_site_label_1
_geom_bond_site_symmetry_1
_geom_bond_atom_site_label_2
_geom_bond_site_symmetry_2
_geom_bond_distance
_geom_bond_publ_flag
Si01 . C00A . 1.8862(3) yes
Si01 . C00D . 1.8660(3) yes
Si01 . C00F . 1.8678(3) yes
Si01 . H01 . 1.500(4) yes
O002 . C005 . 1.2228(4) yes
O003 . C005 . 1.3188(3) yes
O003 . H003 . 0.991(6) yes
C004 . C007 . 1.4011(4) yes
C004 . C008 . 1.3998(4) yes
C004 . C00A . 1.5067(4) yes
C005 . C00C . 1.5214(4) yes
C006 . C007 . 1.3939(4) yes
C006 . C009 . 1.3990(4) yes
C008 . C00B . 1.3966(4) yes
C009 . C00B . 1.3990(4) yes
C009 . C00C . 1.5250(4) yes
C00C . C00E . 1.5310(4) yes
C006 . H006 . 1.074(5) yes
C007 . H007 . 1.089(5) yes
C008 . H008 . 1.082(5) yes
C00A . H00A . 1.100(5) yes
C00A . H00B . 1.090(5) yes
C00B . H00C . 1.083(5) yes
C00C . H00D . 1.095(5) yes
C00D . H00E . 1.084(6) yes
C00D . H00F . 1.067(6) yes
C00D . H00G . 1.099(5) yes
C00E . H00H . 1.064(6) yes
C00E . H00I . 1.075(5) yes
C00E . H00J . 1.100(5) yes
C00F . H00K . 1.075(6) yes
C00F . H00L . 1.086(6) yes
C00F . H00M . 1.088(7) yes
